data_7221408
loop_
_publ_author_name
'Augsburger, M.S.'
'Viola, M.C.'
'Pedregosa, J.C.'
'Carbonio, R.E.'
'Alonso, J.A.'

_publ_section_title
;
 Crystal structure and magnetism of the double perovskites Sr3 Fe2 Te O9
 and Ba3 Fe2 Te O9: a neutron diffraction study
;
_journal_name_full 'Journal of Materials Chemistry'
_journal_page_first 4235
_journal_page_last 4242
_journal_volume 16
_journal_year 2006
_chemical_formula_sum 'Ba3 Fe1.99 O9 Te1.01'
_chemical_name_systematic 'Ba3 (Fe1.99 Te1.01) O9'
_space_group_IT_number 194
_symmetry_space_group_name_Hall '-P 6c 2c'
_symmetry_space_group_name_H-M 'P 63/m m c'
_cell_angle_alpha 90
_cell_angle_beta 90
_cell_angle_gamma 120
_cell_formula_units_Z 2
_cell_length_a 5.767
_cell_length_b 5.767
_cell_length_c 14.1998
_cell_volume 408.990
_citation_journal_id_ASTM JMACEP
_cod_data_source_file Augsburger_JMACEP_2006_1316.cif
_cod_data_source_block Ba3Fe1.99O9Te1.01
_cod_original_cell_volume 408.9901
_cod_database_code 7221408

loop_
_symmetry_equiv_pos_as_xyz
x,y,z
x-y,x,z+1/2
-y,x-y,z
-x,-y,z+1/2
-x+y,-x,z
y,-x+y,z+1/2
-y,-x,-z+1/2
x-y,-y,-z
x,x-y,-z+1/2
y,x,-z
-x+y,y,-z+1/2
-x,-x+y,-z
-x,-y,-z
-x+y,-x,-z-1/2
y,-x+y,-z
x,y,-z-1/2
x-y,x,-z
-y,x-y,-z-1/2
y,x,z-1/2
-x+y,y,z
-x,-x+y,z-1/2
-y,-x,z
x-y,-y,z-1/2
x,x-y,z

loop_
_atom_site_label
_atom_site_type_symbol
_atom_site_fract_x
_atom_site_fract_y
_atom_site_fract_z
_atom_site_occupancy
_atom_site_U_iso_or_equiv
Fe1 Fe+3 0 0 0 0.85 0.0
Te1 Te+6 0 0 0 0.15 0.0
Ba2 Ba+2 0.3333 0.6667 0.0921 1 0.0
Te2 Te+6 0.3333 0.6667 0.8515 0.43 0.0
Ba1 Ba+2 0 0 0.25 1 0.0
Fe2 Fe+3 0.3333 0.6667 0.8515 0.57 0.0
O2 O-2 0.8315 0.623 0.0818 0.5 0.0
O1 O-2 0.515 0.03 0.25 1 0.0
